data_1507637
loop_
_publ_author_name
'Yamaguchi, Yuji'
'Maruya, Yukihiro'
'Katagiri, Hiroshi'
'Nakayama, Ken-Ichi'
'Ohba, Yoshihiro'

_publ_section_title
;
 Synthesis, Properties, and OFET Characteristics of
 5,5'-Di(2-azulenyl)-2,2'-bithiophene (DAzBT) and
 2,5-Di(2-azulenyl)-thieno[3,2-b]thiophene (DAzTT).
;
_journal_issue 9
_journal_name_full 'Organic letters'
_journal_page_first 2316
_journal_page_last 2319
_journal_paper_doi 10.1021/ol3007327
_journal_volume 14
_journal_year 2012
_chemical_formula_moiety 'C26 H16 S2'
_chemical_formula_sum 'C26 H16 S2'
_chemical_formula_weight 392.51
_chemical_name_systematic
; 
 ? 
;
_space_group_IT_number 2
_symmetry_cell_setting triclinic
_symmetry_space_group_name_Hall '-P 1'
_symmetry_space_group_name_H-M 'P -1'
_atom_sites_solution_hydrogens geom
_atom_sites_solution_primary direct
_atom_sites_solution_secondary difmap
_audit_creation_method SHELXL-97
_cell_angle_alpha 81.85(2)
_cell_angle_beta 82.430(18)
_cell_angle_gamma 87.35(2)
_cell_formula_units_Z 2
_cell_length_a 5.866(5)
_cell_length_b 7.860(6)
_cell_length_c 20.022(15)
_cell_measurement_reflns_used 1886
_cell_measurement_temperature 93(2)
_cell_measurement_theta_max 30.1519
_cell_measurement_theta_min 2.0718
_cell_volume 905.5(12)
_computing_cell_refinement 'CrystalClear (Rigaku Inc., 2008)'
_computing_data_collection 'CrystalClear (Rigaku Inc., 2008)'
_computing_data_reduction 'CrystalClear (Rigaku Inc., 2008)'
_computing_molecular_graphics 'PLATON (Spek, 2009)'
_computing_publication_material 'Yadokari-XG 2009 (Wakita, Kabuto et al., 2009)'
_computing_structure_refinement 'SHELXL-97 (Sheldrick, 2008)'
_computing_structure_solution 'SHELXS-97 (Sheldrick, 2008)'
_diffrn_ambient_temperature 93(2)
_diffrn_detector_area_resol_mean 28.574
_diffrn_measured_fraction_theta_full 0.990
_diffrn_measured_fraction_theta_max 0.990
_diffrn_measurement_device 'Rigaku Saturn'
_diffrn_measurement_method \w
_diffrn_radiation_detector CCD
_diffrn_radiation_monochromator 'Graphite Monochromator'
_diffrn_radiation_source 'Rotating Anode'
_diffrn_radiation_type 'Mo K\a'
_diffrn_radiation_wavelength 0.71075
_diffrn_reflns_av_R_equivalents 0.0655
_diffrn_reflns_av_sigmaI/netI 0.0809
_diffrn_reflns_limit_h_max 7
_diffrn_reflns_limit_h_min -7
_diffrn_reflns_limit_k_max 10
_diffrn_reflns_limit_k_min -10
_diffrn_reflns_limit_l_max 25
_diffrn_reflns_limit_l_min -25
_diffrn_reflns_number 12390
_diffrn_reflns_theta_full 27.43
_diffrn_reflns_theta_max 27.43
_diffrn_reflns_theta_min 3.11
_diffrn_standards_number 5111
_exptl_absorpt_coefficient_mu 0.303
_exptl_absorpt_correction_T_max 1.0000
_exptl_absorpt_correction_T_min 0.8747
_exptl_absorpt_correction_type multi-scan
_exptl_absorpt_process_details '(REQAB; Jacobson, 1998)'
_exptl_crystal_colour Yellow
_exptl_crystal_density_diffrn 1.440
_exptl_crystal_density_method 'not measured'
_exptl_crystal_description Prism
_exptl_crystal_F_000 408
_exptl_crystal_size_max 0.20
_exptl_crystal_size_mid 0.15
_exptl_crystal_size_min 0.01
_refine_diff_density_max 0.444
_refine_diff_density_min -0.398
_refine_diff_density_rms 0.084
_refine_ls_extinction_method none
_refine_ls_goodness_of_fit_ref 1.066
_refine_ls_hydrogen_treatment constr
_refine_ls_matrix_type full
_refine_ls_number_parameters 289
_refine_ls_number_reflns 4088
_refine_ls_number_restraints 216
_refine_ls_restrained_S_all 1.055
_refine_ls_R_factor_all 0.1133
_refine_ls_R_factor_gt 0.0677
_refine_ls_shift/su_max 0.000
_refine_ls_shift/su_mean 0.000
_refine_ls_structure_factor_coef Fsqd
_refine_ls_weighting_details 'calc w=1/[\s^2^(Fo^2^)+(0.0706P)^2^+0.9182P] where P=(Fo^2^+2Fc^2^)/3'
_refine_ls_weighting_scheme calc
_refine_ls_wR_factor_gt 0.1502
_refine_ls_wR_factor_ref 0.1809
_reflns_number_gt 2605
_reflns_number_total 4088
_reflns_threshold_expression >2sigma(I)
_cod_data_source_file ol3007327_si_003.cif
_cod_data_source_block daztt
_cod_depositor_comments
;
The following automatic conversions were performed:

'_exptl_absorpt_correction_type' value 'Multi-scan' changed to
'multi-scan' according to
/home/saulius/struct/CIF-dictionaries/cif_core.dic dictionary named
'cif_core.dic' version 2.4.1 from 2010-06-29.

Automatic conversion script
Id: cif_fix_values 1715 2011-07-08 13:25:40Z adriana 
;
_cod_original_sg_symbol_H-M P-1
_cod_database_code 1507637

loop_
_symmetry_equiv_pos_as_xyz
'x, y, z'
'-x, -y, -z'

loop_
_atom_site_label
_atom_site_type_symbol
_atom_site_fract_x
_atom_site_fract_y
_atom_site_fract_z
_atom_site_U_iso_or_equiv
_atom_site_adp_type
_atom_site_occupancy
_atom_site_symmetry_multiplicity
_atom_site_calc_flag
_atom_site_refinement_flags
_atom_site_disorder_assembly
_atom_site_disorder_group
S1A S 0.2500(2) 0.0548(2) 0.43421(8) 0.0206(3) Uani 0.50 1 d PU A 1
C1A C 0.6471(11) -0.1086(9) 0.4322(4) 0.0228(4) Uani 0.50 1 d PU . 1
H1A H 0.7805 -0.1738 0.4178 0.027 Uiso 0.50 1 calc PR . 1
S1B S 0.7101(3) -0.1342(2) 0.43166(9) 0.0233(3) Uani 0.50 1 d PU . 2
C1B C 0.3072(11) 0.0335(10) 0.4328(4) 0.0212(3) Uani 0.50 1 d PU A 2
H1B H 0.1672 0.0838 0.4193 0.025 Uiso 0.50 1 calc PR A 2
C2 C 0.3941(4) 0.0436(4) 0.50081(14) 0.0216(4) Uani 1 1 d U . .
C3 C 0.4699(4) -0.0637(4) 0.39276(14) 0.0215(3) Uani 1 1 d U . .
C4 C 0.4568(4) -0.0978(3) 0.32407(14) 0.0210(3) Uani 1 1 d U A .
C5 C 0.2737(4) -0.0460(3) 0.28403(14) 0.0211(3) Uani 1 1 d U . .
H5 H 0.1345 0.0119 0.2989 0.025 Uiso 1 1 calc R A .
C6 C 0.3342(4) -0.0949(3) 0.21917(14) 0.0212(3) Uani 1 1 d U A .
C7 C 0.2071(5) -0.0604(3) 0.16429(14) 0.0218(4) Uani 1 1 d U . .
H7 H 0.0616 -0.0046 0.1737 0.026 Uiso 1 1 calc R A .
C8 C 0.2626(5) -0.0958(4) 0.09773(14) 0.0231(4) Uani 1 1 d U A .
H8 H 0.1505 -0.0591 0.0682 0.028 Uiso 1 1 calc R . .
C9 C 0.4601(5) -0.1778(4) 0.06813(15) 0.0239(4) Uani 1 1 d U . .
H9 H 0.4647 -0.1859 0.0211 0.029 Uiso 1 1 calc R A .
C10 C 0.6527(5) -0.2498(4) 0.09839(14) 0.0233(4) Uani 1 1 d U A .
H10 H 0.7666 -0.3038 0.0695 0.028 Uiso 1 1 calc R . .
C11 C 0.6982(5) -0.2522(3) 0.16534(14) 0.0222(4) Uani 1 1 d U . .
H11 H 0.8393 -0.3075 0.1756 0.027 Uiso 1 1 calc R A .
C12 C 0.5660(4) -0.1848(3) 0.21943(14) 0.0215(3) Uani 1 1 d U A .
C13 C 0.6310(5) -0.1847(3) 0.28454(14) 0.0214(4) Uani 1 1 d U . .
H13 H 0.7691 -0.2346 0.2996 0.026 Uiso 1 1 calc R A .
S2A S 0.75451(15) 0.38703(12) 0.45522(5) 0.0227(2) Uani 0.80 1 d PU B 1
C14A C 1.1570(6) 0.5267(5) 0.4141(2) 0.0195(4) Uani 0.80 1 d PU . 1
H14A H 1.2911 0.5703 0.3862 0.023 Uiso 0.80 1 calc PR . 1
S2B S 1.2158(6) 0.5485(5) 0.4083(2) 0.0177(5) Uani 0.20 1 d PU . 2
C14B C 0.835(3) 0.395(2) 0.4473(9) 0.0221(3) Uani 0.20 1 d PU B 2
H14B H 0.7074 0.3247 0.4474 0.026 Uiso 0.20 1 calc PR B 2
C15 C 0.8937(4) 0.4648(4) 0.51317(14) 0.0223(4) Uani 1 1 d U . .
C16 C 0.9810(4) 0.4454(3) 0.39091(14) 0.0208(3) Uani 1 1 d U . .
C17 C 0.9697(4) 0.4097(3) 0.32249(14) 0.0206(3) Uani 1 1 d U B .
C18 C 0.7887(4) 0.3257(3) 0.30043(14) 0.0211(3) Uani 1 1 d U . .
H18 H 0.6552 0.2819 0.3285 0.025 Uiso 1 1 calc R B .
C19 C 0.8399(4) 0.3184(3) 0.23033(14) 0.0205(3) Uani 1 1 d U B .
C20 C 0.7016(4) 0.2488(3) 0.18937(14) 0.0207(4) Uani 1 1 d U . .
H20 H 0.5621 0.2015 0.2126 0.025 Uiso 1 1 calc R B .
C21 C 0.7379(5) 0.2387(3) 0.12042(14) 0.0218(4) Uani 1 1 d U B .
H21 H 0.6210 0.1848 0.1030 0.026 Uiso 1 1 calc R . .
C22 C 0.9246(5) 0.2974(4) 0.07264(15) 0.0229(4) Uani 1 1 d U . .
H22 H 0.9156 0.2778 0.0273 0.028 Uiso 1 1 calc R B .
C23 C 1.1237(4) 0.3812(3) 0.08184(14) 0.0227(4) Uani 1 1 d U B .
H23 H 1.2282 0.4117 0.0419 0.027 Uiso 1 1 calc R . .
C24 C 1.1877(5) 0.4253(3) 0.14194(14) 0.0214(4) Uani 1 1 d U . .
H24 H 1.3309 0.4803 0.1374 0.026 Uiso 1 1 calc R B .
C25 C 1.0692(4) 0.3995(3) 0.20772(14) 0.0205(3) Uani 1 1 d U B .
C26 C 1.1415(4) 0.4524(3) 0.26544(14) 0.0199(4) Uani 1 1 d U . .
H26 H 1.2815 0.5075 0.2665 0.024 Uiso 1 1 calc R B .

loop_
_atom_site_aniso_label
_atom_site_aniso_U_11
_atom_site_aniso_U_22
_atom_site_aniso_U_33
_atom_site_aniso_U_23
_atom_site_aniso_U_13
_atom_site_aniso_U_12
S1A 0.0171(5) 0.0236(5) 0.0216(5) -0.0040(4) -0.0039(5) -0.0003(5)
C1A 0.0192(7) 0.0237(7) 0.0256(7) -0.0036(7) -0.0032(7) -0.0002(7)
S1B 0.0205(7) 0.0244(6) 0.0256(6) -0.0050(5) -0.0038(6) 0.0000(5)
C1B 0.0174(6) 0.0233(6) 0.0233(6) -0.0032(6) -0.0035(6) -0.0009(6)
C2 0.0174(7) 0.0234(7) 0.0240(7) -0.0026(6) -0.0030(6) -0.0012(6)
C3 0.0176(6) 0.0224(6) 0.0248(6) -0.0033(5) -0.0034(5) -0.0013(5)
C4 0.0170(5) 0.0211(6) 0.0253(6) -0.0033(5) -0.0033(5) -0.0025(5)
C5 0.0167(6) 0.0213(6) 0.0257(6) -0.0035(6) -0.0027(6) -0.0029(6)
C6 0.0168(5) 0.0208(6) 0.0261(6) -0.0037(5) -0.0023(5) -0.0027(5)
C7 0.0178(6) 0.0214(6) 0.0264(7) -0.0034(6) -0.0025(6) -0.0029(6)
C8 0.0201(7) 0.0228(7) 0.0269(7) -0.0040(6) -0.0033(6) -0.0027(6)
C9 0.0210(7) 0.0236(7) 0.0275(7) -0.0048(6) -0.0025(6) -0.0032(6)
C10 0.0197(7) 0.0228(7) 0.0279(7) -0.0051(6) -0.0017(6) -0.0026(6)
C11 0.0180(6) 0.0212(7) 0.0276(7) -0.0045(6) -0.0022(6) -0.0028(6)
C12 0.0173(6) 0.0206(6) 0.0267(6) -0.0038(5) -0.0021(5) -0.0024(5)
C13 0.0172(6) 0.0209(7) 0.0263(7) -0.0036(6) -0.0028(6) -0.0021(6)
S2A 0.0175(4) 0.0258(4) 0.0259(4) -0.0060(3) -0.0026(3) -0.0047(3)
C14A 0.0149(8) 0.0208(7) 0.0233(7) -0.0040(6) -0.0036(7) -0.0021(7)
S2B 0.0131(10) 0.0203(9) 0.0212(9) -0.0051(8) -0.0041(9) -0.0038(9)
C14B 0.0169(6) 0.0240(6) 0.0260(6) -0.0046(6) -0.0029(6) -0.0031(6)
C15 0.0170(6) 0.0241(6) 0.0263(7) -0.0046(6) -0.0028(6) -0.0030(6)
C16 0.0159(6) 0.0216(6) 0.0254(6) -0.0034(5) -0.0035(5) -0.0017(5)
C17 0.0160(5) 0.0201(6) 0.0260(6) -0.0033(5) -0.0043(5) -0.0002(5)
C18 0.0163(6) 0.0207(6) 0.0266(6) -0.0037(6) -0.0040(6) 0.0001(6)
C19 0.0156(5) 0.0197(6) 0.0266(6) -0.0035(5) -0.0039(5) -0.0001(5)
C20 0.0157(6) 0.0202(6) 0.0269(7) -0.0039(6) -0.0046(6) -0.0003(6)
C21 0.0170(6) 0.0221(7) 0.0270(7) -0.0044(6) -0.0049(6) 0.0005(6)
C22 0.0187(7) 0.0231(7) 0.0271(7) -0.0035(6) -0.0041(6) 0.0016(6)
C23 0.0181(7) 0.0227(7) 0.0271(7) -0.0031(6) -0.0032(6) 0.0018(6)
C24 0.0165(6) 0.0207(7) 0.0271(7) -0.0037(6) -0.0034(6) 0.0012(6)
C25 0.0155(5) 0.0198(6) 0.0263(6) -0.0036(5) -0.0036(5) 0.0008(5)
C26 0.0153(6) 0.0191(6) 0.0257(7) -0.0032(6) -0.0041(6) 0.0001(6)

loop_
_atom_type_symbol
_atom_type_description
_atom_type_scat_dispersion_real
_atom_type_scat_dispersion_imag
_atom_type_scat_source
C C 0.0033 0.0016 'International Tables Vol C Tables 4.2.6.8 and 6.1.1.4'
H H 0.0000 0.0000 'International Tables Vol C Tables 4.2.6.8 and 6.1.1.4'
S S 0.1246 0.1234 'International Tables Vol C Tables 4.2.6.8 and 6.1.1.4'

loop_
_geom_angle_atom_site_label_1
_geom_angle_atom_site_label_2
_geom_angle_atom_site_label_3
_geom_angle
_geom_angle_site_symmetry_1
_geom_angle_site_symmetry_3
C2 S1A C3 90.13(15) . .
C3 C1A C2 112.9(5) . 2_656
C3 C1A H1A 123.6 . .
C2 C1A H1A 123.6 2_656 .
C2 S1B C3 90.40(15) 2_656 .
C3 C1B C2 109.2(5) . .
C3 C1B H1B 125.4 . .
C2 C1B H1B 125.4 . .
C2 C2 C1A 106.0(4) 2_656 2_656
C2 C2 C1B 106.7(4) 2_656 .
C1A C2 C1B 147.3(4) 2_656 .
C2 C2 S1B 119.9(3) 2_656 2_656
C1A C2 S1B 13.9(3) 2_656 2_656
C1B C2 S1B 133.4(3) . 2_656
C2 C2 S1A 119.1(3) 2_656 .
C1A C2 S1A 135.0(3) 2_656 .
C1B C2 S1A 12.4(3) . .
S1B C2 S1A 121.06(18) 2_656 .
C1A C3 C1B 105.2(5) . .
C1A C3 C4 128.0(4) . .
C1B C3 C4 126.7(4) . .
C1A C3 S1B 8.6(3) . .
C1B C3 S1B 113.8(4) . .
C4 C3 S1B 119.4(2) . .
C1A C3 S1A 112.0(4) . .
C1B C3 S1A 6.8(3) . .
C4 C3 S1A 120.0(2) . .
S1B C3 S1A 120.53(19) . .
C13 C4 C5 108.7(2) . .
C13 C4 C3 124.6(2) . .
C5 C4 C3 126.6(2) . .
C6 C5 C4 108.7(2) . .
C6 C5 H5 125.7 . .
C4 C5 H5 125.7 . .
C7 C6 C5 126.4(3) . .
C7 C6 C12 126.8(3) . .
C5 C6 C12 106.8(2) . .
C8 C7 C6 129.4(3) . .
C8 C7 H7 115.3 . .
C6 C7 H7 115.3 . .
C7 C8 C9 129.3(3) . .
C7 C8 H8 115.4 . .
C9 C8 H8 115.4 . .
C8 C9 C10 129.1(3) . .
C8 C9 H9 115.4 . .
C10 C9 H9 115.4 . .
C11 C10 C9 128.5(3) . .
C11 C10 H10 115.7 . .
C9 C10 H10 115.7 . .
C10 C11 C12 129.4(3) . .
C10 C11 H11 115.3 . .
C12 C11 H11 115.3 . .
C11 C12 C13 125.6(3) . .
C11 C12 C6 127.4(3) . .
C13 C12 C6 106.9(2) . .
C12 C13 C4 108.9(2) . .
C12 C13 H13 125.6 . .
C4 C13 H13 125.6 . .
C15 S2A C16 90.87(14) . .
C16 C14A C15 110.7(3) . 2_766
C16 C14A H14A 124.6 . .
C15 C14A H14A 124.6 2_766 .
C15 S2B C16 89.6(2) 2_766 .
C16 C14B C15 113.9(11) . .
C16 C14B H14B 123.0 . .
C15 C14B H14B 123.0 . .
C15 C15 C14A 111.2(3) 2_766 2_766
C15 C15 C14B 98.7(6) 2_766 .
C14A C15 C14B 149.6(6) 2_766 .
C15 C15 S2B 124.6(3) 2_766 2_766
C14A C15 S2B 13.5(2) 2_766 2_766
C14B C15 S2B 136.3(6) . 2_766
C15 C15 S2A 114.4(3) 2_766 .
C14A C15 S2A 134.4(2) 2_766 .
C14B C15 S2A 16.3(6) . .
S2B C15 S2A 120.9(2) 2_766 .
C14B C16 C14A 104.8(8) . .
C14B C16 C17 127.6(8) . .
C14A C16 C17 127.4(3) . .
C14B C16 S2B 112.5(8) . .
C14A C16 S2B 7.7(2) . .
C17 C16 S2B 119.7(2) . .
C14B C16 S2A 9.6(7) . .
C14A C16 S2A 112.7(2) . .
C17 C16 S2A 119.8(2) . .
S2B C16 S2A 120.4(2) . .
C18 C17 C26 108.5(2) . .
C18 C17 C16 126.2(2) . .
C26 C17 C16 125.3(2) . .
C19 C18 C17 108.9(2) . .
C19 C18 H18 125.6 . .
C17 C18 H18 125.6 . .
C20 C19 C18 126.2(2) . .
C20 C19 C25 126.7(3) . .
C18 C19 C25 107.0(2) . .
C21 C20 C19 129.8(3) . .
C21 C20 H20 115.1 . .
C19 C20 H20 115.1 . .
C20 C21 C22 128.6(3) . .
C20 C21 H21 115.7 . .
C22 C21 H21 115.7 . .
C21 C22 C23 129.7(3) . .
C21 C22 H22 115.1 . .
C23 C22 H22 115.1 . .
C24 C23 C22 128.6(3) . .
C24 C23 H23 115.7 . .
C22 C23 H23 115.7 . .
C25 C24 C23 128.7(3) . .
C25 C24 H24 115.6 . .
C23 C24 H24 115.6 . .
C24 C25 C26 125.5(2) . .
C24 C25 C19 127.8(3) . .
C26 C25 C19 106.7(2) . .
C25 C26 C17 108.9(2) . .
C25 C26 H26 125.6 . .
C17 C26 H26 125.6 . .

loop_
_geom_bond_atom_site_label_1
_geom_bond_atom_site_label_2
_geom_bond_distance
_geom_bond_site_symmetry_2
S1A C2 1.661(3) .
S1A C3 1.746(3) .
C1A C3 1.389(7) .
C1A C2 1.489(8) 2_656
C1A H1A 0.9500 .
S1B C2 1.650(3) 2_656
S1B C3 1.730(3) .
C1B C3 1.429(8) .
C1B C2 1.529(8) .
C1B H1B 0.9500 .
C2 C2 1.389(5) 2_656
C2 C1A 1.489(8) 2_656
C2 S1B 1.650(3) 2_656
C3 C4 1.450(4) .
C4 C13 1.419(4) .
C4 C5 1.434(4) .
C5 C6 1.403(4) .
C5 H5 0.9500 .
C6 C7 1.396(4) .
C6 C12 1.503(4) .
C7 C8 1.393(4) .
C7 H7 0.9500 .
C8 C9 1.403(4) .
C8 H8 0.9500 .
C9 C10 1.410(4) .
C9 H9 0.9500 .
C10 C11 1.398(4) .
C10 H10 0.9500 .
C11 C12 1.399(4) .
C11 H11 0.9500 .
C12 C13 1.406(4) .
C13 H13 0.9500 .
S2A C15 1.698(3) .
S2A C16 1.753(3) .
C14A C16 1.400(5) .
C14A C15 1.458(5) 2_766
C14A H14A 0.9500 .
S2B C15 1.609(5) 2_766
S2B C16 1.728(5) .
C14B C16 1.348(16) .
C14B C15 1.581(18) .
C14B H14B 0.9500 .
C15 C15 1.396(5) 2_766
C15 C14A 1.458(5) 2_766
C15 S2B 1.609(5) 2_766
C16 C17 1.447(4) .
C17 C18 1.424(4) .
C17 C26 1.432(4) .
C18 C19 1.405(4) .
C18 H18 0.9500 .
C19 C20 1.405(4) .
C19 C25 1.503(4) .
C20 C21 1.382(4) .
C20 H20 0.9500 .
C21 C22 1.405(4) .
C21 H21 0.9500 .
C22 C23 1.412(4) .
C22 H22 0.9500 .
C23 C24 1.400(4) .
C23 H23 0.9500 .
C24 C25 1.398(4) .
C24 H24 0.9500 .
C25 C26 1.403(4) .
C26 H26 0.9500 .

loop_
_geom_torsion_atom_site_label_1
_geom_torsion_atom_site_label_2
_geom_torsion_atom_site_label_3
_geom_torsion_atom_site_label_4
_geom_torsion
_geom_torsion_site_symmetry_1
_geom_torsion_site_symmetry_4
C3 C1B C2 C2 1.1(6) . 2_656
C3 C1B C2 C1A 179.6(6) . 2_656
C3 C1B C2 S1B -179.8(3) . 2_656
C3 C1B C2 S1A -175.8(18) . .
C3 S1A C2 C2 -0.1(3) . 2_656
C3 S1A C2 C1A 179.8(5) . 2_656
C3 S1A C2 C1B 3.2(14) . .
C3 S1A C2 S1B 179.9(2) . 2_656
C2 C1A C3 C1B 0.4(6) 2_656 .
C2 C1A C3 C4 176.9(3) 2_656 .
C2 C1A C3 S1B 179(2) 2_656 .
C2 C1A C3 S1A -0.4(6) 2_656 .
C2 C1B C3 C1A -0.9(6) . .
C2 C1B C3 C4 -177.5(3) . .
C2 C1B C3 S1B -1.1(6) . .
C2 C1B C3 S1A 173(3) . .
C2 S1B C3 C1A -1(2) 2_656 .
C2 S1B C3 C1B 0.6(4) 2_656 .
C2 S1B C3 C4 177.3(2) 2_656 .
C2 S1B C3 S1A -0.2(2) 2_656 .
C2 S1A C3 C1A 0.3(4) . .
C2 S1A C3 C1B -6(3) . .
C2 S1A C3 C4 -177.3(2) . .
C2 S1A C3 S1B 0.2(2) . .
C1A C3 C4 C13 -0.6(6) . .
C1B C3 C4 C13 175.2(4) . .
S1B C3 C4 C13 -0.9(4) . .
S1A C3 C4 C13 176.6(2) . .
C1A C3 C4 C5 -178.3(4) . .
C1B C3 C4 C5 -2.5(6) . .
S1B C3 C4 C5 -178.7(2) . .
S1A C3 C4 C5 -1.2(4) . .
C13 C4 C5 C6 -1.7(3) . .
C3 C4 C5 C6 176.3(3) . .
C4 C5 C6 C7 -176.7(3) . .
C4 C5 C6 C12 1.0(3) . .
C5 C6 C7 C8 175.7(3) . .
C12 C6 C7 C8 -1.5(5) . .
C6 C7 C8 C9 0.9(5) . .
C7 C8 C9 C10 1.7(5) . .
C8 C9 C10 C11 -2.4(5) . .
C9 C10 C11 C12 0.1(5) . .
C10 C11 C12 C13 -176.3(3) . .
C10 C11 C12 C6 1.6(5) . .
C7 C6 C12 C11 -0.5(5) . .
C5 C6 C12 C11 -178.2(3) . .
C7 C6 C12 C13 177.7(3) . .
C5 C6 C12 C13 0.0(3) . .
C11 C12 C13 C4 177.2(3) . .
C6 C12 C13 C4 -1.1(3) . .
C5 C4 C13 C12 1.8(3) . .
C3 C4 C13 C12 -176.4(2) . .
C16 C14B C15 C15 -8.3(12) . 2_766
C16 C14B C15 C14A -178.3(5) . 2_766
C16 C14B C15 S2B 178.7(5) . 2_766
C16 C14B C15 S2A 156(3) . .
C16 S2A C15 C15 0.3(3) . 2_766
C16 S2A C15 C14A -178.7(3) . 2_766
C16 S2A C15 C14B -16(2) . .
C16 S2A C15 S2B -178.5(3) . 2_766
C15 C14B C16 C14A 7.5(12) . .
C15 C14B C16 C17 -177.4(5) . .
C15 C14B C16 S2B 8.1(13) . .
C15 C14B C16 S2A -139(5) . .
C15 C14A C16 C14B -3.8(8) 2_766 .
C15 C14A C16 C17 -178.8(3) 2_766 .
C15 C14A C16 S2B 180(2) 2_766 .
C15 C14A C16 S2A 2.0(4) 2_766 .
C15 S2B C16 C14B -3.9(8) 2_766 .
C15 S2B C16 C14A -0.1(18) 2_766 .
C15 S2B C16 C17 -178.9(2) 2_766 .
C15 S2B C16 S2A 2.1(3) 2_766 .
C15 S2A C16 C14B 34(5) . .
C15 S2A C16 C14A -1.3(3) . .
C15 S2A C16 C17 179.4(2) . .
C15 S2A C16 S2B -1.7(2) . .
C14B C16 C17 C18 5.6(10) . .
C14A C16 C17 C18 179.6(3) . .
S2B C16 C17 C18 179.8(3) . .
S2A C16 C17 C18 -1.2(4) . .
C14B C16 C17 C26 -173.8(9) . .
C14A C16 C17 C26 0.1(5) . .
S2B C16 C17 C26 0.3(4) . .
S2A C16 C17 C26 179.3(2) . .
C26 C17 C18 C19 -1.5(3) . .
C16 C17 C18 C19 179.0(3) . .
C17 C18 C19 C20 -178.5(3) . .
C17 C18 C19 C25 1.2(3) . .
C18 C19 C20 C21 179.1(3) . .
C25 C19 C20 C21 -0.6(5) . .
C19 C20 C21 C22 -0.5(5) . .
C20 C21 C22 C23 0.2(5) . .
C21 C22 C23 C24 1.0(5) . .
C22 C23 C24 C25 -0.9(5) . .
C23 C24 C25 C26 -177.9(3) . .
C23 C24 C25 C19 -0.6(5) . .
C20 C19 C25 C24 1.5(5) . .
C18 C19 C25 C24 -178.2(3) . .
C20 C19 C25 C26 179.2(3) . .
C18 C19 C25 C26 -0.5(3) . .
C24 C25 C26 C17 177.4(3) . .
C19 C25 C26 C17 -0.4(3) . .
C18 C17 C26 C25 1.1(3) . .
C16 C17 C26 C25 -179.3(3) . .
